data_7234419
loop_
_publ_author_name
'Guo-Ping Yong'
'Chen Shen'
'Cong Zhang'
'Yu-Mei Zhao'

_publ_section_title
;
 Morphology-controllable fabrication of organic microcrystals by
 solid-phase reactions: revealing morphology-sensitive highly efficient
 phosphorescence and enhanced near-infrared absorption
;
_journal_name_full 'Journal of Materials Chemistry C'
_journal_page_first 9048
_journal_page_last 9052
_journal_paper_doi 10.1039/C5TC01770J
_journal_volume 3
_journal_year 2015
_chemical_formula_sum 'C14 H10 B Cl F2 N4 O5'
_chemical_formula_weight 398.52
_space_group_crystal_system monoclinic
_space_group_IT_number 14
_space_group_name_Hall '-P 2ybc'
_space_group_name_H-M_alt 'P 1 21/c 1'
_atom_sites_solution_hydrogens geom
_atom_sites_solution_primary direct
_atom_sites_solution_secondary difmap
_cell_angle_alpha 90
_cell_angle_beta 97.992(2)
_cell_angle_gamma 90
_cell_formula_units_Z 4
_cell_length_a 20.522(4)
_cell_length_b 5.1557(9)
_cell_length_c 15.049(3)
_cell_measurement_temperature 296(2)
_cell_volume 1576.8(5)
_computing_cell_refinement 'CrysAlisPro (Agilent Technologies)'
_computing_data_collection 'CrysAlisPro (Agilent Technologies)'
_computing_data_reduction 'CrysAlisPro (Agilent Technologies)'
_computing_molecular_graphics 'Ortep-3 (L. J. Farrugia, 2001)'
_computing_publication_material SHELXL-2014
_computing_structure_refinement 'SHELXL-2014/7 (Sheldrick, 2014)'
_computing_structure_solution 'SHELXL-2014/7 (Sheldrick, 2014)'
_diffrn_ambient_temperature 296(2)
_diffrn_measured_fraction_theta_full 0.998
_diffrn_measured_fraction_theta_max 0.920
_diffrn_measurement_device_type 'Gemini S Ultra, Agilent Technologies'
_diffrn_measurement_method '\w scans'
_diffrn_radiation_type MoK\a
_diffrn_radiation_wavelength 0.71073
_diffrn_reflns_av_R_equivalents 0.0212
_diffrn_reflns_av_unetI/netI 0.0208
_diffrn_reflns_Laue_measured_fraction_full 0.998
_diffrn_reflns_Laue_measured_fraction_max 0.920
_diffrn_reflns_limit_h_max 26
_diffrn_reflns_limit_h_min -26
_diffrn_reflns_limit_k_max 6
_diffrn_reflns_limit_k_min -6
_diffrn_reflns_limit_l_max 19
_diffrn_reflns_limit_l_min -18
_diffrn_reflns_number 11547
_diffrn_reflns_point_group_measured_fraction_full 0.998
_diffrn_reflns_point_group_measured_fraction_max 0.920
_diffrn_reflns_theta_full 25.000
_diffrn_reflns_theta_max 27.275
_diffrn_reflns_theta_min 1.002
_diffrn_source 'fine-focus sealed tube'
_exptl_absorpt_coefficient_mu 0.303
_exptl_absorpt_correction_T_max 0.916
_exptl_absorpt_correction_T_min 0.893
_exptl_absorpt_correction_type multi-scan
_exptl_absorpt_process_details
; 
CrysAlisPro, Agilent Technologies,
Version 1.171.36.21 (release 14-08-2012 CrysAlis171 .NET)
(compiled Sep 14 2012,17:21:16)
Empirical absorption correction using spherical harmonics,
 implemented in SCALE3 ABSPACK scaling algorithm. 
;
_exptl_crystal_colour white
_exptl_crystal_density_diffrn 1.679
_exptl_crystal_density_method 'not measured'
_exptl_crystal_description columnar
_exptl_crystal_F_000 808
_exptl_crystal_size_max 0.45
_exptl_crystal_size_mid 0.31
_exptl_crystal_size_min 0.29
_refine_diff_density_max 0.716
_refine_diff_density_min -0.356
_refine_diff_density_rms 0.075
_refine_ls_extinction_coef 0.0116(16)
_refine_ls_extinction_expression Fc^*^=kFc[1+0.001xFc^2^\l^3^/sin(2\q)]^-1/4^
_refine_ls_extinction_method 'SHELXL-2014/7 (Sheldrick 2014'
_refine_ls_goodness_of_fit_ref 1.108
_refine_ls_hydrogen_treatment mixed
_refine_ls_matrix_type full
_refine_ls_number_parameters 249
_refine_ls_number_reflns 3270
_refine_ls_number_restraints 0
_refine_ls_restrained_S_all 1.108
_refine_ls_R_factor_all 0.0492
_refine_ls_R_factor_gt 0.0409
_refine_ls_shift/su_max 0.001
_refine_ls_shift/su_mean 0.000
_refine_ls_structure_factor_coef Fsqd
_refine_ls_weighting_details 'w=1/[\s^2^(Fo^2^)+(0.0686P)^2^+0.7448P] where P=(Fo^2^+2Fc^2^)/3'
_refine_ls_weighting_scheme calc
_refine_ls_wR_factor_gt 0.1130
_refine_ls_wR_factor_ref 0.1281
_reflns_Friedel_coverage 0.000
_reflns_Friedel_fraction_full .
_reflns_Friedel_fraction_max .
_reflns_number_gt 2774
_reflns_number_total 3270
_reflns_threshold_expression 'I > 2\s(I)'
_cod_data_source_file J-Mater-Chem-C-2015-3-9048.cif
_cod_data_source_block 2
_cod_original_sg_symbol_H-M 'P 21/c'
_cod_database_code 7234419
_shelx_space_group_comment
;
The symmetry employed for this shelxl refinement is uniquely defined
by the following loop, which should always be used as a source of
symmetry information in preference to the above space-group names.
They are only intended as comments.
;

loop_
_space_group_symop_operation_xyz
'x, y, z'
'-x, y+1/2, -z+1/2'
'-x, -y, -z'
'x, -y-1/2, z-1/2'

loop_
_atom_site_label
_atom_site_type_symbol
_atom_site_fract_x
_atom_site_fract_y
_atom_site_fract_z
_atom_site_U_iso_or_equiv
_atom_site_adp_type
_atom_site_occupancy
_atom_site_site_symmetry_order
_atom_site_calc_flag
_atom_site_refinement_flags_posn
_atom_site_refinement_flags_adp
_atom_site_refinement_flags_occupancy
_atom_site_disorder_assembly
_atom_site_disorder_group
C1 C 0.12987(10) 0.0198(5) 0.69699(15) 0.0397(5) Uani 1 1 d . . . . .
C2 C 0.06154(11) 0.0031(5) 0.67331(18) 0.0507(6) Uani 1 1 d . . . . .
H2A H 0.0333 0.0991 0.7038 0.061 Uiso 1 1 calc R U . . .
C3 C 0.03744(12) -0.1564(7) 0.6049(2) 0.0623(8) Uani 1 1 d . . . . .
H3A H -0.0078 -0.1707 0.5886 0.075 Uiso 1 1 calc R U . . .
C4 C 0.08026(13) -0.3010(7) 0.5581(2) 0.0670(8) Uani 1 1 d . . . . .
H4A H 0.0629 -0.4068 0.5105 0.080 Uiso 1 1 calc R U . . .
C5 C 0.14594(12) -0.2869(6) 0.58166(18) 0.0572(7) Uani 1 1 d . . . . .
H5A H 0.1742 -0.3839 0.5515 0.069 Uiso 1 1 calc R U . . .
C6 C 0.23528(10) -0.0763(4) 0.68670(15) 0.0391(5) Uani 1 1 d . . . . .
H6A H 0.2727 -0.1500 0.6687 0.047 Uiso 1 1 calc R U . . .
C7 C 0.23315(9) 0.1006(4) 0.75242(14) 0.0329(4) Uani 1 1 d . . . . .
C8 C 0.27976(9) 0.2511(4) 0.81059(13) 0.0324(4) Uani 1 1 d . . . . .
C9 C 0.39318(10) 0.0905(4) 0.79434(13) 0.0311(4) Uani 1 1 d . . . . .
H9A H 0.3791 -0.0494 0.7576 0.037 Uiso 1 1 calc R U . . .
C10 C 0.45824(10) 0.1369(4) 0.81859(13) 0.0346(4) Uani 1 1 d . . . . .
H10A H 0.4890 0.0249 0.7995 0.042 Uiso 1 1 calc R U . . .
C11 C 0.47997(10) 0.3517(4) 0.87221(13) 0.0356(5) Uani 1 1 d . . . . .
H11A H 0.5248 0.3837 0.8867 0.043 Uiso 1 1 calc R U . . .
C12 C 0.43521(10) 0.5145(4) 0.90332(13) 0.0340(4) Uani 1 1 d . . . . .
H12A H 0.4489 0.6565 0.9393 0.041 Uiso 1 1 calc R U . . .
C13 C 0.36884(10) 0.4601(4) 0.87930(13) 0.0306(4) Uani 1 1 d . . . . .
C14 C 0.25992(10) 0.4544(4) 0.85894(14) 0.0350(5) Uani 1 1 d . . . . .
B1 B 0.14474(12) 0.3466(6) 0.83277(18) 0.0414(6) Uani 1 1 d . . . . .
Cl1 Cl 0.35636(2) 0.42537(10) 0.57796(3) 0.03577(19) Uani 1 1 d . . . . .
F1 F 0.09198(7) 0.4889(3) 0.79557(11) 0.0599(4) Uani 1 1 d . . . . .
F2 F 0.12988(8) 0.2007(3) 0.90326(10) 0.0628(4) Uani 1 1 d . . . . .
N1 N 0.17036(9) -0.1259(4) 0.65138(13) 0.0417(4) Uani 1 1 d . . . . .
N2 N 0.16787(8) 0.1617(4) 0.75945(12) 0.0370(4) Uani 1 1 d . . . . .
N3 N 0.34849(8) 0.2536(3) 0.82496(10) 0.0282(4) Uani 1 1 d . . . . .
N4 N 0.31406(9) 0.5827(4) 0.89931(13) 0.0364(4) Uani 1 1 d . . . . .
H4 H 0.3119(12) 0.682(5) 0.9341(18) 0.040(7) Uiso 1 1 d . . . . .
O1 O 0.19974(7) 0.5290(3) 0.86483(11) 0.0453(4) Uani 1 1 d . . . . .
O2 O 0.29494(10) 0.5126(5) 0.53075(15) 0.0776(7) Uani 1 1 d . . . . .
O3 O 0.36976(10) 0.5585(3) 0.66185(11) 0.0516(4) Uani 1 1 d . . . . .
O4 O 0.40584(11) 0.4923(4) 0.52367(13) 0.0720(6) Uani 1 1 d . . . . .
O5 O 0.35674(10) 0.1518(3) 0.59107(12) 0.0559(5) Uani 1 1 d . . . . .

loop_
_atom_site_aniso_label
_atom_site_aniso_U_11
_atom_site_aniso_U_22
_atom_site_aniso_U_33
_atom_site_aniso_U_23
_atom_site_aniso_U_13
_atom_site_aniso_U_12
C1 0.0314(10) 0.0456(12) 0.0433(12) -0.0016(10) 0.0088(9) -0.0035(9)
C2 0.0324(12) 0.0634(16) 0.0571(15) -0.0043(12) 0.0092(10) -0.0032(11)
C3 0.0309(12) 0.087(2) 0.0678(18) -0.0120(16) 0.0018(11) -0.0131(13)
C4 0.0449(14) 0.090(2) 0.0656(18) -0.0283(16) 0.0041(12) -0.0177(14)
C5 0.0429(13) 0.0728(18) 0.0569(15) -0.0259(14) 0.0105(11) -0.0122(12)
C6 0.0286(10) 0.0452(12) 0.0445(12) -0.0095(10) 0.0091(9) -0.0034(9)
C7 0.0273(9) 0.0355(10) 0.0366(10) 0.0011(8) 0.0073(8) -0.0001(8)
C8 0.0284(9) 0.0363(11) 0.0332(10) -0.0007(8) 0.0063(7) 0.0016(8)
C9 0.0344(10) 0.0313(10) 0.0280(9) 0.0005(8) 0.0060(8) 0.0036(8)
C10 0.0341(10) 0.0393(11) 0.0311(10) 0.0017(8) 0.0068(8) 0.0063(8)
C11 0.0292(10) 0.0438(12) 0.0331(10) 0.0058(9) 0.0017(8) -0.0014(9)
C12 0.0370(11) 0.0347(10) 0.0289(10) 0.0014(8) 0.0000(8) -0.0012(8)
C13 0.0360(10) 0.0295(10) 0.0261(9) 0.0013(7) 0.0036(7) 0.0022(8)
C14 0.0317(10) 0.0389(11) 0.0350(11) -0.0007(9) 0.0071(8) 0.0032(8)
B1 0.0331(12) 0.0469(14) 0.0460(14) -0.0021(11) 0.0121(10) 0.0050(10)
Cl1 0.0431(3) 0.0330(3) 0.0312(3) 0.00284(19) 0.0048(2) -0.0004(2)
F1 0.0376(8) 0.0651(10) 0.0757(11) -0.0082(8) 0.0033(7) 0.0160(7)
F2 0.0691(10) 0.0698(11) 0.0561(9) 0.0046(8) 0.0323(8) -0.0026(8)
N1 0.0312(9) 0.0494(11) 0.0451(10) -0.0089(9) 0.0076(8) -0.0067(8)
N2 0.0277(8) 0.0430(10) 0.0413(10) -0.0007(8) 0.0085(7) -0.0002(7)
N3 0.0290(8) 0.0305(8) 0.0256(8) 0.0017(6) 0.0052(6) 0.0009(6)
N4 0.0386(10) 0.0364(10) 0.0341(9) -0.0105(8) 0.0052(7) 0.0034(8)
O1 0.0332(8) 0.0488(9) 0.0557(10) -0.0136(8) 0.0125(7) 0.0053(7)
O2 0.0608(13) 0.0857(16) 0.0787(15) 0.0125(12) -0.0166(11) 0.0128(11)
O3 0.0761(12) 0.0439(9) 0.0350(8) -0.0039(7) 0.0082(8) 0.0064(8)
O4 0.0974(16) 0.0657(13) 0.0621(12) -0.0115(10) 0.0442(12) -0.0298(11)
O5 0.0818(13) 0.0335(9) 0.0522(10) 0.0047(7) 0.0082(9) -0.0053(8)

loop_
_atom_type_symbol
_atom_type_description
_atom_type_scat_dispersion_real
_atom_type_scat_dispersion_imag
_atom_type_scat_source
C C 0.0033 0.0016 'International Tables Vol C Tables 4.2.6.8 and 6.1.1.4'
H H 0.0000 0.0000 'International Tables Vol C Tables 4.2.6.8 and 6.1.1.4'
B B 0.0013 0.0007 'International Tables Vol C Tables 4.2.6.8 and 6.1.1.4'
N N 0.0061 0.0033 'International Tables Vol C Tables 4.2.6.8 and 6.1.1.4'
O O 0.0106 0.0060 'International Tables Vol C Tables 4.2.6.8 and 6.1.1.4'
F F 0.0171 0.0103 'International Tables Vol C Tables 4.2.6.8 and 6.1.1.4'
Cl Cl 0.1484 0.1585 'International Tables Vol C Tables 4.2.6.8 and 6.1.1.4'

loop_
_geom_angle_atom_site_label_1
_geom_angle_atom_site_label_2
_geom_angle_atom_site_label_3
_geom_angle
_geom_angle_site_symmetry_1
_geom_angle_site_symmetry_3
N2 C1 N1 108.25(18) . .
N2 C1 C2 132.2(2) . .
N1 C1 C2 119.6(2) . .
C3 C2 C1 118.5(2) . .
C2 C3 C4 120.8(2) . .
C5 C4 C3 120.6(3) . .
C4 C5 N1 118.6(2) . .
C7 C6 N1 106.13(18) . .
C6 C7 N2 109.71(18) . .
C6 C7 C8 136.61(18) . .
N2 C7 C8 113.49(18) . .
C14 C8 N3 106.20(17) . .
C14 C8 C7 121.11(18) . .
N3 C8 C7 132.37(18) . .
C10 C9 N3 118.77(18) . .
C9 C10 C11 121.03(19) . .
C12 C11 C10 120.21(19) . .
C11 C12 C13 117.78(19) . .
N4 C13 N3 107.47(17) . .
N4 C13 C12 131.30(19) . .
N3 C13 C12 121.23(18) . .
O1 C14 N4 123.12(19) . .
O1 C14 C8 127.9(2) . .
N4 C14 C8 108.93(18) . .
F1 B1 F2 111.37(19) . .
F1 B1 O1 108.3(2) . .
F2 B1 O1 109.6(2) . .
F1 B1 N2 109.7(2) . .
F2 B1 N2 109.3(2) . .
O1 B1 N2 108.54(16) . .
O5 Cl1 O3 110.88(11) . .
O5 Cl1 O2 111.58(13) . .
O3 Cl1 O2 109.61(13) . .
O5 Cl1 O4 109.10(12) . .
O3 Cl1 O4 108.88(12) . .
O2 Cl1 O4 106.66(15) . .
C1 N1 C5 121.97(19) . .
C1 N1 C6 108.87(18) . .
C5 N1 C6 129.2(2) . .
C1 N2 C7 107.04(17) . .
C1 N2 B1 127.76(17) . .
C7 N2 B1 125.04(18) . .
C9 N3 C13 120.95(17) . .
C9 N3 C8 130.60(17) . .
C13 N3 C8 108.45(16) . .
C13 N4 C14 108.91(18) . .
C14 O1 B1 118.04(18) . .

loop_
_geom_bond_atom_site_label_1
_geom_bond_atom_site_label_2
_geom_bond_distance
_geom_bond_site_symmetry_2
C1 N2 1.350(3) .
C1 N1 1.373(3) .
C1 C2 1.401(3) .
C2 C3 1.356(4) .
C3 C4 1.413(4) .
C4 C5 1.347(4) .
C5 N1 1.377(3) .
C6 C7 1.351(3) .
C6 N1 1.388(3) .
C7 N2 1.394(2) .
C7 C8 1.432(3) .
C8 C14 1.370(3) .
C8 N3 1.397(2) .
C9 C10 1.356(3) .
C9 N3 1.370(2) .
C10 C11 1.406(3) .
C11 C12 1.374(3) .
C12 C13 1.388(3) .
C13 N4 1.359(3) .
C13 N3 1.372(3) .
C14 O1 1.308(2) .
C14 N4 1.361(3) .
B1 F1 1.362(3) .
B1 F2 1.369(3) .
B1 O1 1.497(3) .
B1 N2 1.580(3) .
Cl1 O5 1.4238(18) .
Cl1 O3 1.4296(17) .
Cl1 O2 1.431(2) .
Cl1 O4 1.4313(18) .
